data_7119947
loop_
_publ_author_name
'Khorasani, S.'
'Fernandes, M. A.'

_publ_section_title
;
 A synthetic co-crystal prepared by cooperative
 single-crystal-to-single-crystal solid-state Diels-Alder reaction.
;
_journal_issue 36
_journal_name_full 'Chemical communications (Cambridge, England)'
_journal_page_first 4969
_journal_page_last 4972
_journal_paper_doi 10.1039/c6cc07628a
_journal_volume 53
_journal_year 2017
_chemical_formula_moiety
;
0.97(C30 H23 Br N2 O4 S2), 0.03(C16 H14 N2 O4 S2), 1.03(C14 H9 Br)
;
_chemical_formula_sum 'C44 H32 Br2 N2 O4 S2'
_chemical_formula_weight 876.65
_space_group_crystal_system triclinic
_space_group_IT_number 2
_space_group_name_Hall '-P 1'
_space_group_name_H-M_alt 'P -1'
_symmetry_space_group_name_Hall '-P 1'
_symmetry_space_group_name_H-M 'P -1'
_atom_sites_solution_hydrogens geom
_audit_creation_method SHELXL-2014/7
_audit_update_record
;
2016-09-06 deposited with the CCDC.
2017-04-12 downloaded from the CCDC.
;
_cell_angle_alpha 94.7050(10)
_cell_angle_beta 111.845(2)
_cell_angle_gamma 91.3910(10)
_cell_formula_units_Z 1
_cell_length_a 8.5964(2)
_cell_length_b 9.7099(2)
_cell_length_c 11.6456(3)
_cell_measurement_reflns_used 8809
_cell_measurement_temperature 173(2)
_cell_measurement_theta_max 28.32
_cell_measurement_theta_min 2.56
_cell_volume 897.64(4)
_computing_cell_refinement 'Bruker SAINT'
_computing_data_collection 'Bruker APEX2'
_computing_data_reduction 'Bruker SAINT'
_computing_molecular_graphics 'Bruker SHELXTL'
_computing_publication_material 'Bruker SHELXTL'
_computing_structure_refinement 'SHELXL-2014/7 (Sheldrick, 2014)'
_computing_structure_solution 'SHELXS-97 (Sheldrick, 2008)'
_diffrn_ambient_temperature 173(2)
_diffrn_measured_fraction_theta_full 0.999
_diffrn_measured_fraction_theta_max 1.000
_diffrn_measurement_device_type 'Bruker APEX-II CCD'
_diffrn_measurement_method '\f and \w scans'
_diffrn_radiation_type MoK\a
_diffrn_radiation_wavelength 0.71073
_diffrn_reflns_av_R_equivalents 0.0344
_diffrn_reflns_av_unetI/netI 0.0250
_diffrn_reflns_Laue_measured_fraction_full 0.999
_diffrn_reflns_Laue_measured_fraction_max 1.000
_diffrn_reflns_limit_h_max 11
_diffrn_reflns_limit_h_min -11
_diffrn_reflns_limit_k_max 12
_diffrn_reflns_limit_k_min -12
_diffrn_reflns_limit_l_max 15
_diffrn_reflns_limit_l_min -14
_diffrn_reflns_number 18101
_diffrn_reflns_point_group_measured_fraction_full 0.999
_diffrn_reflns_point_group_measured_fraction_max 1.000
_diffrn_reflns_theta_full 25.242
_diffrn_reflns_theta_max 28.000
_diffrn_reflns_theta_min 2.547
_exptl_absorpt_coefficient_mu 2.424
_exptl_absorpt_correction_T_max 0.8791
_exptl_absorpt_correction_T_min 0.5947
_exptl_absorpt_correction_type integration
_exptl_absorpt_process_details
;
Face indexed absorption corrections carried out with XPREP
;
_exptl_crystal_colour yellow
_exptl_crystal_density_diffrn 1.622
_exptl_crystal_description plate
_exptl_crystal_F_000 444
_exptl_crystal_recrystallization_method 'Thermal solid-state reacttion'
_exptl_crystal_size_max 0.400
_exptl_crystal_size_mid 0.370
_exptl_crystal_size_min 0.050
_refine_diff_density_max 1.685
_refine_diff_density_min -0.394
_refine_diff_density_rms 0.077
_refine_ls_extinction_method none
_refine_ls_goodness_of_fit_ref 1.064
_refine_ls_hydrogen_treatment constr
_refine_ls_matrix_type full
_refine_ls_number_parameters 496
_refine_ls_number_reflns 4332
_refine_ls_number_restraints 83
_refine_ls_restrained_S_all 1.057
_refine_ls_R_factor_all 0.0541
_refine_ls_R_factor_gt 0.0430
_refine_ls_shift/su_max 0.002
_refine_ls_shift/su_mean 0.000
_refine_ls_structure_factor_coef Fsqd
_refine_ls_weighting_details 'w=1/[\s^2^(Fo^2^)+(0.0786P)^2^+0.3779P] where P=(Fo^2^+2Fc^2^)/3'
_refine_ls_weighting_scheme calc
_refine_ls_wR_factor_gt 0.1202
_refine_ls_wR_factor_ref 0.1296
_reflns_Friedel_coverage 0.000
_reflns_number_gt 3585
_reflns_number_total 4332
_reflns_threshold_expression 'I > 2\s(I)'
_cod_data_source_file c6cc07628a2.cif
_cod_data_source_block D4Br_20h
_cod_depositor_comments 'Adding full bibliography for 7119945--7119961.cif.'
_cod_database_code 7119947
_shelx_shelxl_version_number 2014/7
_shelx_space_group_comment
;
The symmetry employed for this shelxl refinement is uniquely defined
by the following loop, which should always be used as a source of
symmetry information in preference to the above space-group names.
They are only intended as comments.
;
_shelx_estimated_absorpt_t_min 0.444
_shelx_estimated_absorpt_t_max 0.888

loop_
_space_group_symop_operation_xyz
'x, y, z'
'-x, -y, -z'

loop_
_atom_site_label
_atom_site_type_symbol
_atom_site_fract_x
_atom_site_fract_y
_atom_site_fract_z
_atom_site_U_iso_or_equiv
_atom_site_adp_type
_atom_site_occupancy
_atom_site_site_symmetry_order
_atom_site_calc_flag
_atom_site_refinement_flags_posn
_atom_site_refinement_flags_adp
_atom_site_refinement_flags_occupancy
_atom_site_disorder_assembly
_atom_site_disorder_group
C1A C 0.480(8) 0.785(6) 0.436(6) 0.002(7) Uiso 0.015(2) 1 d G U P A -1
C2A C 0.502(6) 0.639(6) 0.473(5) 0.002(7) Uiso 0.015(2) 1 d G U P A -1
C3A C 0.357(6) 0.565(6) 0.418(5) 0.002(7) Uiso 0.015(2) 1 d G U P A -1
C4A C 0.230(7) 0.658(6) 0.340(6) 0.002(7) Uiso 0.015(2) 1 d G U P A -1
C5A C 0.238(9) 0.900(6) 0.315(7) 0.002(7) Uiso 0.015(2) 1 d G U P A -1
H5A H 0.3154 0.9811 0.3638 0.002 Uiso 0.015(2) 1 calc R U P A -1
C6A C 0.167(11) 0.921(7) 0.176(8) 0.002(7) Uiso 0.015(2) 1 d G U P A -1
H6A H 0.2342 0.9881 0.1517 0.002 Uiso 0.015(2) 1 calc R U P A -1
H6B H 0.1396 0.8338 0.1206 0.002 Uiso 0.015(2) 1 calc R U P A -1
C7A C 0.016(11) 0.981(8) 0.197(9) 0.002(7) Uiso 0.015(2) 1 d G U P A -1
H7A H -0.0938 0.9449 0.1336 0.002 Uiso 0.015(2) 1 calc R U P A -1
H7B H 0.0218 1.0837 0.2083 0.002 Uiso 0.015(2) 1 calc R U P A -1
C8A C 0.064(9) 0.914(7) 0.320(9) 0.002(7) Uiso 0.015(2) 1 d G U P A -1
H8A H 0.0621 0.9768 0.3905 0.002 Uiso 0.015(2) 1 calc R U P A -1
H8B H 0.0015 0.8246 0.3124 0.002 Uiso 0.015(2) 1 calc R U P A -1
N1A N 0.313(8) 0.770(6) 0.357(6) 0.002(7) Uiso 0.015(2) 1 d G U P A -1
O1A O 0.593(8) 0.871(6) 0.473(7) 0.002(7) Uiso 0.015(2) 1 d G U P A -1
O2A O 0.087(7) 0.628(7) 0.276(7) 0.002(7) Uiso 0.015(2) 1 d G U P A -1
C9A C 0.550(7) 0.215(6) 0.573(6) 0.002(7) Uiso 0.015(2) 1 d G U P A -1
C10A C 0.517(6) 0.359(6) 0.531(5) 0.002(7) Uiso 0.015(2) 1 d G U P A -1
C11A C 0.659(6) 0.437(6) 0.585(4) 0.002(7) Uiso 0.015(2) 1 d G U P A -1
C12A C 0.794(6) 0.351(6) 0.664(5) 0.002(7) Uiso 0.015(2) 1 d G U P A -1
C13A C 0.795(8) 0.097(6) 0.672(7) 0.002(7) Uiso 0.015(2) 1 d G U P A -1
H13A H 0.7144 0.0193 0.6214 0.002 Uiso 0.015(2) 1 calc R U P A -1
C14A C 0.872(10) 0.069(7) 0.809(7) 0.002(7) Uiso 0.015(2) 1 d G U P A -1
H14A H 0.8028 0.0037 0.8337 0.002 Uiso 0.015(2) 1 calc R U P A -1
H14B H 0.9083 0.1537 0.8679 0.002 Uiso 0.015(2) 1 calc R U P A -1
C15A C 1.014(9) 0.003(7) 0.779(8) 0.002(7) Uiso 0.015(2) 1 d G U P A -1
H15A H 0.9984 -0.0994 0.7603 0.002 Uiso 0.015(2) 1 calc R U P A -1
H15B H 1.1278 0.0301 0.8411 0.002 Uiso 0.015(2) 1 calc R U P A -1
C16A C 0.967(8) 0.081(7) 0.662(8) 0.002(7) Uiso 0.015(2) 1 d G U P A -1
H16A H 1.0334 0.1692 0.6738 0.002 Uiso 0.015(2) 1 calc R U P A -1
H16B H 0.9625 0.0235 0.5862 0.002 Uiso 0.015(2) 1 calc R U P A -1
N2A N 0.719(7) 0.230(6) 0.647(5) 0.002(7) Uiso 0.015(2) 1 d G U P A -1
O3A O 0.454(8) 0.116(6) 0.557(7) 0.002(7) Uiso 0.015(2) 1 d G U P A -1
O4A O 0.942(6) 0.379(7) 0.714(6) 0.002(7) Uiso 0.015(2) 1 d G U P A -1
S1A S 0.320(6) 0.392(6) 0.431(6) 0.002(7) Uiso 0.015(2) 1 d G U P A -1
S2A S 0.701(6) 0.610(6) 0.573(5) 0.002(7) Uiso 0.015(2) 1 d G U P A -1
C17A C 0.4003(5) 0.4123(4) 0.1458(4) 0.0314(8) Uani 0.515(2) 1 d . . P B -1
C18A C 0.5456(6) 0.3610(6) 0.2305(6) 0.0330(15) Uani 0.515(2) 1 d D . P B -1
C19A C 0.5481(11) 0.2268(9) 0.2686(19) 0.043(4) Uani 0.515(2) 1 d D . P B -1
H19A H 0.4478 0.1690 0.2408 0.051 Uiso 0.515(2) 1 calc R U P B -1
C20A C 0.6976(14) 0.1798(8) 0.3467(15) 0.056(4) Uani 0.515(2) 1 d D . P B -1
H20A H 0.6995 0.0897 0.3734 0.067 Uiso 0.515(2) 1 calc R U P B -1
C21A C 0.8460(10) 0.2639(11) 0.3866(18) 0.057(4) Uani 0.515(2) 1 d D . P B -1
H21A H 0.9482 0.2296 0.4387 0.068 Uiso 0.515(2) 1 calc R U P B -1
C22A C 0.8460(7) 0.3946(9) 0.3517(11) 0.036(3) Uani 0.515(2) 1 d D . P B -1
H22A H 0.9479 0.4503 0.3784 0.043 Uiso 0.515(2) 1 calc R U P B -1
C23A C 0.6955(6) 0.4462(5) 0.2767(5) 0.0312(11) Uani 0.515(2) 1 d D . P B -1
C24A C 0.6942(5) 0.5808(4) 0.2424(4) 0.0344(9) Uani 0.515(2) 1 d . . P B -1
H24A H 0.7945 0.6387 0.2777 0.041 Uiso 0.515(2) 1 calc R U P B -1
C25A C 0.5541(14) 0.6326(13) 0.1597(8) 0.0325(17) Uani 0.515(2) 1 d . . P B -1
C26A C 0.552(2) 0.7664(19) 0.1185(14) 0.047(3) Uani 0.515(2) 1 d . . P B -1
H26A H 0.6522 0.8243 0.1512 0.057 Uiso 0.515(2) 1 calc R U P B -1
C27A C 0.4163(11) 0.8144(9) 0.0364(8) 0.056(2) Uani 0.515(2) 1 d . . P B -1
H27A H 0.4178 0.9070 0.0161 0.067 Uiso 0.515(2) 1 calc R U P B -1
C28A C 0.2683(11) 0.7254(11) -0.0210(9) 0.053(2) Uani 0.515(2) 1 d . . P B -1
H28A H 0.1735 0.7590 -0.0827 0.064 Uiso 0.515(2) 1 calc R U P B -1
C29A C 0.258(3) 0.594(2) 0.009(2) 0.048(4) Uani 0.515(2) 1 d . . P B -1
H29A H 0.1583 0.5367 -0.0338 0.058 Uiso 0.515(2) 1 calc R U P B -1
C30A C 0.3946(15) 0.5411(13) 0.1054(8) 0.0283(17) Uani 0.515(2) 1 d . . P B -1
Br1A Br 0.19874(7) 0.29871(8) 0.08100(10) 0.0532(3) Uani 0.515(2) 1 d . . P B -1
C1B C 0.5011(15) 0.7698(15) 0.3989(12) 0.0267(19) Uani 0.485(2) 1 d . . P A -2
C2B C 0.5506(5) 0.6214(4) 0.4055(4) 0.0248(8) Uani 0.485(2) 1 d . . P A -2
C3B C 0.3810(5) 0.5342(4) 0.3463(4) 0.0247(8) Uani 0.485(2) 1 d . . P A -2
C4B C 0.2488(13) 0.6427(12) 0.3107(10) 0.0284(17) Uani 0.485(2) 1 d . . P A -2
C5B C 0.2234(19) 0.901(2) 0.3100(15) 0.034(2) Uani 0.485(2) 1 d D U P A -2
H5B H 0.3038 0.9842 0.3339 0.040 Uiso 0.485(2) 1 calc R U P A -2
C6B C 0.1023(14) 0.9116(16) 0.1747(12) 0.044(2) Uani 0.485(2) 1 d D U P A -2
H6C H 0.1538 0.9576 0.1236 0.052 Uiso 0.485(2) 1 calc R U P A -2
H6D H 0.0412 0.8231 0.1312 0.052 Uiso 0.485(2) 1 calc R U P A -2
C7B C 0.0010(19) 1.0071(17) 0.2289(12) 0.039(2) Uani 0.485(2) 1 d D U P A -2
H7C H -0.1222 0.9896 0.1875 0.047 Uiso 0.485(2) 1 calc R U P A -2
H7D H 0.0337 1.1068 0.2356 0.047 Uiso 0.485(2) 1 calc R U P A -2
C8B C 0.078(2) 0.940(2) 0.3519(13) 0.0358(19) Uani 0.485(2) 1 d D U P A -2
H8C H 0.1125 1.0066 0.4273 0.043 Uiso 0.485(2) 1 calc R U P A -2
H8D H 0.0104 0.8598 0.3588 0.043 Uiso 0.485(2) 1 calc R U P A -2
N1B N 0.322(2) 0.7850(15) 0.353(2) 0.031(3) Uani 0.485(2) 1 d . . P A -2
O1B O 0.602(3) 0.865(3) 0.440(3) 0.032(3) Uani 0.485(2) 1 d . . P A -2
O2B O 0.1015(18) 0.6152(17) 0.2632(16) 0.0376(19) Uani 0.485(2) 1 d . . P A -2
C9B C 0.5275(17) 0.2255(16) 0.5801(12) 0.026(2) Uani 0.485(2) 1 d . U P A -2
C10B C 0.5019(6) 0.3701(4) 0.5397(4) 0.0264(10) Uani 0.485(2) 1 d . . P A -2
C11B C 0.6498(5) 0.4445(5) 0.5898(4) 0.0268(10) Uani 0.485(2) 1 d . . P A -2
C12B C 0.7810(15) 0.3533(12) 0.6632(10) 0.0308(19) Uani 0.485(2) 1 d . U P A -2
C13B C 0.757(2) 0.095(2) 0.6931(16) 0.039(3) Uani 0.485(2) 1 d D U P A -2
H13B H 0.6658 0.0200 0.6559 0.047 Uiso 0.485(2) 1 calc R U P A -2
C14B C 0.8554(16) 0.0810(15) 0.8314(13) 0.039(2) Uani 0.485(2) 1 d D U P A -2
H14C H 0.9038 0.1701 0.8815 0.047 Uiso 0.485(2) 1 calc R U P A -2
H14D H 0.7933 0.0270 0.8708 0.047 Uiso 0.485(2) 1 calc R U P A -2
C15B C 0.981(2) -0.0018(19) 0.7929(14) 0.044(3) Uani 0.485(2) 1 d D U P A -2
H15C H 0.9602 -0.1033 0.7872 0.053 Uiso 0.485(2) 1 calc R U P A -2
H15D H 1.0996 0.0267 0.8433 0.053 Uiso 0.485(2) 1 calc R U P A -2
C16B C 0.913(3) 0.058(3) 0.6668(15) 0.045(3) Uani 0.485(2) 1 d D U P A -2
H16C H 0.9809 0.1399 0.6617 0.054 Uiso 0.485(2) 1 calc R U P A -2
H16D H 0.8906 -0.0111 0.5945 0.054 Uiso 0.485(2) 1 calc R U P A -2
N2B N 0.690(2) 0.2369(16) 0.664(2) 0.030(2) Uani 0.485(2) 1 d . U P A -2
O3B O 0.429(3) 0.126(3) 0.559(3) 0.036(3) Uani 0.485(2) 1 d . . P A -2
O4B O 0.9308(17) 0.3812(18) 0.7187(17) 0.042(3) Uani 0.485(2) 1 d . . P A -2
S1B S 0.3130(5) 0.4239(3) 0.4421(4) 0.0293(6) Uani 0.485(2) 1 d . . P A -2
S2B S 0.6870(6) 0.6147(3) 0.5703(5) 0.0285(8) Uani 0.485(2) 1 d . . P A -2
C17B C 0.3819(5) 0.4456(4) 0.2239(4) 0.0273(8) Uani 0.485(2) 1 d . . P A -2
C18B C 0.5340(6) 0.3588(6) 0.2689(6) 0.0286(14) Uani 0.485(2) 1 d D . P A -2
C19B C 0.5402(11) 0.2145(8) 0.2731(19) 0.037(4) Uani 0.485(2) 1 d D . P A -2
H19B H 0.4397 0.1567 0.2393 0.044 Uiso 0.485(2) 1 calc R U P A -2
C20B C 0.6935(12) 0.1574(8) 0.3268(17) 0.037(2) Uani 0.485(2) 1 d D . P A -2
H20B H 0.6982 0.0600 0.3298 0.044 Uiso 0.485(2) 1 calc R U P A -2
C21B C 0.8417(11) 0.2421(10) 0.3767(16) 0.041(3) Uani 0.485(2) 1 d D . P A -2
H21B H 0.9462 0.2014 0.4121 0.049 Uiso 0.485(2) 1 calc R U P A -2
C22B C 0.8382(6) 0.3822(8) 0.3753(12) 0.029(2) Uani 0.485(2) 1 d D . P A -2
H22B H 0.9395 0.4388 0.4106 0.035 Uiso 0.485(2) 1 calc R U P A -2
C23B C 0.6850(7) 0.4423(5) 0.3215(5) 0.0273(11) Uani 0.485(2) 1 d D . P A -2
C24B C 0.6605(5) 0.5957(4) 0.3245(4) 0.0273(8) Uani 0.485(2) 1 d . . P A -2
H24B H 0.7696 0.6522 0.3593 0.033 Uiso 0.485(2) 1 calc R U P A -2
C25B C 0.5521(16) 0.6307(12) 0.1964(8) 0.0297(17) Uani 0.485(2) 1 d . . P A -2
C26B C 0.587(3) 0.7444(17) 0.1436(15) 0.043(3) Uani 0.485(2) 1 d . . P A -2
H26B H 0.6865 0.8017 0.1849 0.051 Uiso 0.485(2) 1 calc R U P A -2
C27B C 0.4704(13) 0.7729(8) 0.0276(7) 0.0516(19) Uani 0.485(2) 1 d . . P A -2
H27B H 0.4944 0.8466 -0.0132 0.062 Uiso 0.485(2) 1 calc R U P A -2
C28B C 0.3225(13) 0.6944(10) -0.0266(8) 0.051(2) Uani 0.485(2) 1 d . . P A -2
H28B H 0.2448 0.7145 -0.1052 0.062 Uiso 0.485(2) 1 calc R U P A -2
C29B C 0.283(3) 0.5856(16) 0.0308(19) 0.036(4) Uani 0.485(2) 1 d . . P A -2
H29B H 0.1775 0.5350 -0.0037 0.043 Uiso 0.485(2) 1 calc R U P A -2
C30B C 0.4066(18) 0.5551(13) 0.1411(8) 0.030(2) Uani 0.485(2) 1 d . . P A -2
Br1B Br 0.17742(7) 0.32963(6) 0.13955(8) 0.0387(2) Uani 0.485(2) 1 d . . P A -2

loop_
_atom_site_aniso_label
_atom_site_aniso_U_11
_atom_site_aniso_U_22
_atom_site_aniso_U_33
_atom_site_aniso_U_23
_atom_site_aniso_U_13
_atom_site_aniso_U_12
C17A 0.0280(19) 0.040(2) 0.0262(19) -0.0042(15) 0.0119(15) -0.0034(16)
C18A 0.029(2) 0.032(2) 0.041(3) 0.008(2) 0.016(2) -0.0001(17)
C19A 0.039(6) 0.040(6) 0.047(7) 0.003(4) 0.014(4) -0.004(4)
C20A 0.076(7) 0.044(5) 0.063(8) 0.022(6) 0.040(5) 0.028(5)
C21A 0.036(6) 0.082(10) 0.055(6) 0.015(6) 0.017(4) 0.015(4)
C22A 0.037(3) 0.052(4) 0.024(5) 0.007(3) 0.015(2) 0.008(2)
C23A 0.029(2) 0.037(2) 0.026(3) 0.000(2) 0.010(2) -0.0003(16)
C24A 0.032(2) 0.039(2) 0.0293(19) -0.0029(15) 0.0106(16) -0.0059(17)
C25A 0.032(3) 0.041(3) 0.030(4) 0.005(4) 0.018(3) 0.0014(19)
C26A 0.052(7) 0.047(5) 0.048(9) 0.016(4) 0.023(6) -0.010(4)
C27A 0.064(5) 0.049(4) 0.065(5) 0.028(4) 0.032(3) 0.008(3)
C28A 0.049(4) 0.068(6) 0.048(4) 0.033(4) 0.018(3) 0.019(3)
C29A 0.038(5) 0.081(7) 0.023(7) 0.012(4) 0.006(5) 0.013(4)
C30A 0.025(3) 0.036(4) 0.020(5) -0.006(3) 0.007(4) -0.005(3)
Br1A 0.0357(3) 0.0582(4) 0.0577(5) -0.0026(3) 0.0113(3) -0.0170(2)
C1B 0.034(5) 0.023(3) 0.023(4) -0.002(2) 0.011(2) 0.003(3)
C2B 0.0272(19) 0.0207(17) 0.0241(18) 0.0025(13) 0.0069(16) -0.0002(14)
C3B 0.0237(19) 0.0231(18) 0.0258(19) 0.0033(14) 0.0074(15) -0.0009(14)
C4B 0.028(4) 0.028(3) 0.028(4) 0.004(3) 0.009(2) 0.003(2)
C5B 0.042(4) 0.024(3) 0.034(3) 0.005(3) 0.012(3) -0.004(3)
C6B 0.055(5) 0.042(4) 0.035(3) 0.012(3) 0.017(3) 0.002(4)
C7B 0.043(4) 0.034(3) 0.045(4) 0.012(3) 0.019(3) 0.003(3)
C8B 0.034(4) 0.037(4) 0.038(4) 0.016(4) 0.013(3) 0.006(3)
N1B 0.046(4) 0.009(4) 0.027(6) -0.005(4) 0.001(3) -0.011(2)
O1B 0.030(7) 0.023(3) 0.037(3) -0.003(2) 0.006(4) 0.003(4)
O2B 0.024(4) 0.032(2) 0.052(4) 0.001(2) 0.008(3) 0.005(3)
C9B 0.031(4) 0.026(3) 0.024(5) 0.000(3) 0.013(3) 0.005(3)
C10B 0.030(2) 0.027(2) 0.0241(19) 0.0030(14) 0.0127(18) 0.0016(16)
C11B 0.028(2) 0.028(2) 0.024(2) 0.0046(15) 0.0094(17) 0.0022(16)
C12B 0.035(4) 0.027(3) 0.027(4) 0.005(3) 0.007(3) 0.002(3)
C13B 0.048(5) 0.027(3) 0.042(4) 0.011(3) 0.014(3) 0.012(4)
C14B 0.049(5) 0.029(3) 0.040(3) 0.013(2) 0.017(3) 0.007(3)
C15B 0.047(5) 0.043(4) 0.043(5) 0.016(3) 0.014(3) 0.014(3)
C16B 0.053(5) 0.044(4) 0.041(4) 0.013(4) 0.019(3) 0.008(4)
N2B 0.038(4) 0.017(4) 0.022(5) -0.004(4) -0.002(3) 0.001(3)
O3B 0.030(7) 0.027(5) 0.047(4) 0.005(3) 0.010(4) 0.004(4)
O4B 0.028(5) 0.036(3) 0.050(5) 0.012(3) -0.001(3) 0.003(3)
S1B 0.0233(7) 0.0338(16) 0.0330(11) 0.0085(11) 0.0121(7) 0.0020(12)
S2B 0.0304(12) 0.0247(14) 0.0257(11) 0.0014(9) 0.0056(7) -0.0023(10)
C17B 0.0258(19) 0.0234(17) 0.028(2) 0.0005(14) 0.0053(15) -0.0028(14)
C18B 0.029(2) 0.026(2) 0.034(3) 0.005(2) 0.016(2) -0.0002(17)
C19B 0.060(8) 0.019(4) 0.045(6) 0.007(3) 0.034(5) 0.004(4)
C20B 0.051(5) 0.022(3) 0.046(4) 0.001(3) 0.028(3) 0.011(3)
C21B 0.055(7) 0.036(4) 0.043(5) 0.018(3) 0.029(4) 0.029(4)
C22B 0.031(3) 0.040(4) 0.020(4) 0.008(2) 0.014(2) 0.009(2)
C23B 0.033(2) 0.027(2) 0.025(3) 0.002(2) 0.015(2) 0.0009(16)
C24B 0.0274(19) 0.0257(18) 0.0305(19) 0.0001(14) 0.0136(16) -0.0034(15)
C25B 0.042(3) 0.025(2) 0.031(5) 0.002(3) 0.024(4) -0.0046(18)
C26B 0.062(8) 0.041(6) 0.022(4) 0.005(4) 0.013(4) -0.014(5)
C27B 0.090(7) 0.039(4) 0.031(3) 0.010(3) 0.027(4) -0.004(3)
C28B 0.075(7) 0.054(4) 0.024(3) 0.012(2) 0.014(4) 0.010(4)
C29B 0.046(9) 0.039(4) 0.016(6) 0.002(4) 0.006(6) -0.011(5)
C30B 0.038(3) 0.023(3) 0.019(5) -0.009(3) 0.001(4) 0.002(2)
Br1B 0.0339(3) 0.0327(3) 0.0395(4) -0.0023(2) 0.0043(2) -0.00958(19)

loop_
_atom_type_symbol
_atom_type_description
_atom_type_scat_dispersion_real
_atom_type_scat_dispersion_imag
_atom_type_scat_source
C C 0.0033 0.0016 'International Tables Vol C Tables 4.2.6.8 and 6.1.1.4'
H H 0.0000 0.0000 'International Tables Vol C Tables 4.2.6.8 and 6.1.1.4'
N N 0.0061 0.0033 'International Tables Vol C Tables 4.2.6.8 and 6.1.1.4'
O O 0.0106 0.0060 'International Tables Vol C Tables 4.2.6.8 and 6.1.1.4'
S S 0.1246 0.1234 'International Tables Vol C Tables 4.2.6.8 and 6.1.1.4'
Br Br -0.2901 2.4595 'International Tables Vol C Tables 4.2.6.8 and 6.1.1.4'

loop_
_geom_angle_atom_site_label_1
_geom_angle_atom_site_label_2
_geom_angle_atom_site_label_3
_geom_angle
O1A C1A N1A 139.2
O1A C1A C2A 121.7
N1A C1A C2A 99.1
C3A C2A C1A 108.9
C3A C2A S2A 136.5
C1A C2A S2A 114.6
C2A C3A C4A 107.9
C2A C3A S1A 126.2
C4A C3A S1A 125.9
O2A C4A N1A 129.4
O2A C4A C3A 127.2
N1A C4A C3A 103.4
N1A C5A C8A 113.69(5)
N1A C5A C6A 120.3
C8A C5A C6A 89.9
N1A C5A H5A 110.4
C8A C5A H5A 110.4
C6A C5A H5A 110.4
C7A C6A C5A 87.4
C7A C6A H6A 114.1
C5A C6A H6A 114.1
C7A C6A H6B 114.1
C5A C6A H6B 114.1
H6A C6A H6B 111.3
C6A C7A C8A 89.9
C6A C7A H7A 113.7
C8A C7A H7A 113.7
C6A C7A H7B 113.7
C8A C7A H7B 113.7
H7A C7A H7B 110.9
C5A C8A C7A 87.2
C5A C8A H8A 114.1
C7A C8A H8A 114.1
C5A C8A H8B 114.1
C7A C8A H8B 114.1
H8A C8A H8B 111.3
C4A N1A C1A 120.7
C4A N1A C5A 123.8
C1A N1A C5A 114.5
O3A C9A N2A 128.0
O3A C9A C10A 130.0
N2A C9A C10A 101.6
C11A C10A C9A 107.8
C11A C10A S1A 132.7
C9A C10A S1A 119.5
C10A C11A C12A 109.0
C10A C11A S2A 129.8
C12A C11A S2A 121.2
O4A C12A N2A 126.3
O4A C12A C11A 128.9
N2A C12A C11A 103.7
N2A C13A C16A 118.06(6)
N2A C13A C14A 115.9
C16A C13A C14A 89.8
N2A C13A H13A 110.5
C16A C13A H13A 110.5
C14A C13A H13A 110.5
C13A C14A C15A 86.9
C13A C14A H14A 114.2
C15A C14A H14A 114.2
C13A C14A H14B 114.2
C15A C14A H14B 114.2
H14A C14A H14B 111.3
C14A C15A C16A 89.4
C14A C15A H15A 113.7
C16A C15A H15A 113.7
C14A C15A H15B 113.7
C16A C15A H15B 113.7
H15A C15A H15B 111.0
C13A C16A C15A 87.0
C13A C16A H16A 114.2
C15A C16A H16A 114.2
C13A C16A H16B 114.2
C15A C16A H16B 114.2
H16A C16A H16B 111.3
C12A N2A C9A 117.9
C12A N2A C13A 127.8
C9A N2A C13A 112.7
C10A S1A C3A 98.7
C2A S2A C11A 96.0
C30A C17A C18A 123.8(6)
C30A C17A Br1A 116.9(5)
C18A C17A Br1A 119.3(4)
C17A C18A C19A 122.5(5)
C17A C18A C23A 118.6(5)
C19A C18A C23A 118.9(3)
C20A C19A C18A 119.6(4)
C20A C19A H19A 120.2
C18A C19A H19A 120.2
C19A C20A C21A 120.4(5)
C19A C20A H20A 119.8
C21A C20A H20A 119.8
C22A C21A C20A 120.9(4)
C22A C21A H21A 119.5
C20A C21A H21A 119.5
C21A C22A C23A 119.7(3)
C21A C22A H22A 120.2
C23A C22A H22A 120.2
C22A C23A C24A 119.9(5)
C22A C23A C18A 120.4(3)
C24A C23A C18A 119.6(4)
C25A C24A C23A 122.6(7)
C25A C24A H24A 118.7
C23A C24A H24A 118.7
C24A C25A C26A 123.6(11)
C24A C25A C30A 118.5(10)
C26A C25A C30A 117.8(11)
C27A C26A C25A 123.1(15)
C27A C26A H26A 118.5
C25A C26A H26A 118.5
C26A C27A C28A 119.3(10)
C26A C27A H27A 120.4
C28A C27A H27A 120.4
C29A C28A C27A 122.5(12)
C29A C28A H28A 118.8
C27A C28A H28A 118.8
C28A C29A C30A 120.6(16)
C28A C29A H29A 119.7
C30A C29A H29A 119.7
C17A C30A C29A 126.7(11)
C17A C30A C25A 116.7(10)
C29A C30A C25A 116.3(13)
O1B C1B N1B 123.2(16)
O1B C1B C2B 122.2(15)
N1B C1B C2B 114.3(10)
C1B C2B C3B 104.3(6)
C1B C2B C24B 108.0(4)
C3B C2B C24B 110.4(3)
C1B C2B S2B 103.9(6)
C3B C2B S2B 121.2(3)
C24B C2B S2B 108.2(3)
C4B C3B C2B 104.0(5)
C4B C3B C17B 110.4(5)
C2B C3B C17B 107.5(3)
C4B C3B S1B 104.2(4)
C2B C3B S1B 119.6(3)
C17B C3B S1B 110.7(3)
O2B C4B N1B 123.0(14)
O2B C4B C3B 124.0(12)
N1B C4B C3B 112.7(10)
N1B C5B C8B 122.0(17)
N1B C5B C6B 125.0(16)
C8B C5B C6B 88.0(4)
N1B C5B H5B 106.5
C8B C5B H5B 106.5
C6B C5B H5B 106.5
C7B C6B C5B 87.1(5)
C7B C6B H6C 114.1
C5B C6B H6C 114.1
C7B C6B H6D 114.1
C5B C6B H6D 114.1
H6C C6B H6D 111.3
C6B C7B C8B 88.2(4)
C6B C7B H7C 113.9
C8B C7B H7C 113.9
C6B C7B H7D 113.9
C8B C7B H7D 113.9
H7C C7B H7D 111.1
C5B C8B C7B 87.1(4)
C5B C8B H8C 114.1
C7B C8B H8C 114.1
C5B C8B H8D 114.1
C7B C8B H8D 114.1
H8C C8B H8D 111.3
C5B N1B C1B 131.8(14)
C5B N1B C4B 120.7(15)
C1B N1B C4B 104.0(13)
O3B C9B N2B 126.2(19)
O3B C9B C10B 131.0(17)
N2B C9B C10B 102.3(11)
C11B C10B C9B 108.6(6)
C11B C10B S1B 127.3(3)
C9B C10B S1B 124.0(6)
C10B C11B C12B 108.6(5)
C10B C11B S2B 126.5(4)
C12B C11B S2B 124.8(5)
O4B C12B N2B 128.1(14)
O4B C12B C11B 128.4(11)
N2B C12B C11B 103.2(10)
N2B C13B C16B 117.4(18)
N2B C13B C14B 115.0(16)
C16B C13B C14B 89.2(5)
N2B C13B H13B 111.2
C16B C13B H13B 111.2
C14B C13B H13B 111.2
C15B C14B C13B 87.9(4)
C15B C14B H14C 114.0
C13B C14B H14C 114.0
C15B C14B H14D 114.0
C13B C14B H14D 114.0
H14C C14B H14D 111.2
C14B C15B C16B 88.9(5)
C14B C15B H15C 113.8
C16B C15B H15C 113.8
C14B C15B H15D 113.8
C16B C15B H15D 113.8
H15C C15B H15D 111.1
C13B C16B C15B 88.0(5)
C13B C16B H16C 114.0
C15B C16B H16C 114.0
C13B C16B H16D 114.0
C15B C16B H16D 114.0
H16C C16B H16D 111.2
C12B N2B C9B 115.4(14)
C12B N2B C13B 126.6(17)
C9B N2B C13B 111.1(14)
C10B S1B C3B 101.6(3)
C11B S2B C2B 101.0(3)
C18B C17B C30B 110.8(6)
C18B C17B C3B 105.3(4)
C30B C17B C3B 104.8(4)
C18B C17B Br1B 111.2(3)
C30B C17B Br1B 112.0(5)
C3B C17B Br1B 112.4(3)
C19B C18B C23B 118.9(3)
C19B C18B C17B 129.2(5)
C23B C18B C17B 111.7(4)
C20B C19B C18B 119.6(4)
C20B C19B H19B 120.2
C18B C19B H19B 120.2
C19B C20B C21B 120.4(5)
C19B C20B H20B 119.8
C21B C20B H20B 119.8
C22B C21B C20B 121.0(4)
C22B C21B H21B 119.5
C20B C21B H21B 119.5
C21B C22B C23B 119.7(3)
C21B C22B H22B 120.2
C23B C22B H22B 120.2
C22B C23B C18B 120.4(3)
C22B C23B C24B 125.3(5)
C18B C23B C24B 114.0(4)
C25B C24B C23B 109.6(5)
C25B C24B C2B 105.2(5)
C23B C24B C2B 104.8(3)
C25B C24B H24B 112.3
C23B C24B H24B 112.3
C2B C24B H24B 112.3
C30B C25B C26B 120.5(12)
C30B C25B C24B 115.8(8)
C26B C25B C24B 123.1(11)
C25B C26B C27B 118.2(15)
C25B C26B H26B 120.9
C27B C26B H26B 120.9
C28B C27B C26B 120.0(10)
C28B C27B H27B 120.0
C26B C27B H27B 120.0
C27B C28B C29B 121.5(11)
C27B C28B H28B 119.3
C29B C28B H28B 119.3
C30B C29B C28B 116.5(13)
C30B C29B H29B 121.7
C28B C29B H29B 121.7
C25B C30B C29B 123.0(13)
C25B C30B C17B 112.3(8)
C29B C30B C17B 124.1(12)

loop_
_geom_bond_atom_site_label_1
_geom_bond_atom_site_label_2
_geom_bond_distance
C1A O1A 1.1974
C1A N1A 1.3803
C1A C2A 1.5133
C2A C3A 1.3339
C2A S2A 1.7176
C3A C4A 1.5050
C3A S1A 1.7323
C4A O2A 1.1951
C4A N1A 1.2482
C5A N1A 1.4655
C5A C8A 1.5315
C5A C6A 1.5319
C5A H5A 1.0000
C6A C7A 1.5291
C6A H6A 0.9900
C6A H6B 0.9900
C7A C8A 1.5346
C7A H7A 0.9900
C7A H7B 0.9900
C8A H8A 0.9900
C8A H8B 0.9900
C9A O3A 1.2069
C9A N2A 1.3778
C9A C10A 1.5138
C10A C11A 1.3351
C10A S1A 1.7180
C11A C12A 1.5040
C11A S2A 1.7330
C12A O4A 1.1987
C12A N2A 1.2910
C13A N2A 1.4656
C13A C16A 1.5317
C13A C14A 1.5339
C13A H13A 1.0000
C14A C15A 1.5370
C14A H14A 0.9900
C14A H14B 0.9900
C15A C16A 1.5388
C15A H15A 0.9900
C15A H15B 0.9900
C16A H16A 0.9900
C16A H16B 0.9900
C17A C30A 1.368(14)
C17A C18A 1.406(7)
C17A Br1A 1.894(4)
C18A C19A 1.408(6)
C18A C23A 1.412(4)
C19A C20A 1.384(5)
C19A H19A 0.9500
C20A C21A 1.399(7)
C20A H20A 0.9500
C21A C22A 1.363(7)
C21A H21A 0.9500
C22A C23A 1.397(4)
C22A H22A 0.9500
C23A C24A 1.397(7)
C24A C25A 1.370(12)
C24A H24A 0.9500
C25A C26A 1.420(19)
C25A C30A 1.507(17)
C26A C27A 1.326(15)
C26A H26A 0.9500
C27A C28A 1.425(14)
C27A H27A 0.9500
C28A C29A 1.36(2)
C28A H28A 0.9500
C29A C30A 1.43(3)
C29A H29A 0.9500
C1B O1B 1.19(3)
C1B N1B 1.45(2)
C1B C2B 1.512(15)
C2B C3B 1.554(5)
C2B C24B 1.576(6)
C2B S2B 1.847(6)
C3B C4B 1.533(12)
C3B C17B 1.606(6)
C3B S1B 1.840(6)
C4B O2B 1.19(2)
C4B N1B 1.470(15)
C5B N1B 1.43(2)
C5B C8B 1.543(7)
C5B C6B 1.546(8)
C5B H5B 1.0000
C6B C7B 1.539(7)
C6B H6C 0.9900
C6B H6D 0.9900
C7B C8B 1.543(7)
C7B H7C 0.9900
C7B H7D 0.9900
C8B H8C 0.9900
C8B H8D 0.9900
C9B O3B 1.21(3)
C9B N2B 1.37(2)
C9B C10B 1.512(16)
C10B C11B 1.346(6)
C10B S1B 1.722(6)
C11B C12B 1.498(13)
C11B S2B 1.725(5)
C12B O4B 1.22(2)
C12B N2B 1.358(17)
C13B N2B 1.52(2)
C13B C16B 1.525(9)
C13B C14B 1.534(8)
C13B H13B 1.0000
C14B C15B 1.532(8)
C14B H14C 0.9900
C14B H14D 0.9900
C15B C16B 1.536(8)
C15B H15C 0.9900
C15B H15D 0.9900
C16B H16C 0.9900
C16B H16D 0.9900
C17B C18B 1.520(7)
C17B C30B 1.553(15)
C17B Br1B 1.939(4)
C18B C19B 1.408(6)
C18B C23B 1.412(4)
C19B C20B 1.384(5)
C19B H19B 0.9500
C20B C21B 1.399(7)
C20B H20B 0.9500
C21B C22B 1.363(7)
C21B H21B 0.9500
C22B C23B 1.396(4)
C22B H22B 0.9500
C23B C24B 1.509(6)
C24B C25B 1.508(11)
C24B H24B 1.0000
C25B C30B 1.340(19)
C25B C26B 1.385(19)
C26B C27B 1.404(14)
C26B H26B 0.9500
C27B C28B 1.368(14)
C27B H27B 0.9500
C28B C29B 1.39(2)
C28B H28B 0.9500
C29B C30B 1.39(2)
C29B H29B 0.9500

loop_
_geom_torsion_atom_site_label_1
_geom_torsion_atom_site_label_2
_geom_torsion_atom_site_label_3
_geom_torsion_atom_site_label_4
_geom_torsion
O1A C1A C2A C3A -179.3
N1A C1A C2A C3A -1.3
O1A C1A C2A S2A 0.7
N1A C1A C2A S2A 178.7
C1A C2A C3A C4A 0.0
S2A C2A C3A C4A 180.0
C1A C2A C3A S1A 180.0
S2A C2A C3A S1A 0.0
C2A C3A C4A O2A 178.9
S1A C3A C4A O2A 0
C2A C3A C4A N1A 1.4
S1A C3A C4A N1A -178.6
N1A C5A C6A C7A 135.6
C8A C5A C6A C7A 17.9
C5A C6A C7A C8A -17.9
N1A C5A C8A C7A -141.2
C6A C5A C8A C7A -17.9
C6A C7A C8A C5A 17.9
O2A C4A N1A C1A -179.9
C3A C4A N1A C1A -2.6
O2A C4A N1A C5A 11
C3A C4A N1A C5A -170.4
O1A C1A N1A C4A 180.0
C2A C1A N1A C4A 2.5
O1A C1A N1A C5A -11.1
C2A C1A N1A C5A 171.4
C8A C5A N1A C4A 33.2
C6A C5A N1A C4A -71.5
C8A C5A N1A C1A -135.3
C6A C5A N1A C1A 120.0
O3A C9A C10A C11A 172.4
N2A C9A C10A C11A -1.4
O3A C9A C10A S1A -7.7
N2A C9A C10A S1A 178.5
C9A C10A C11A C12A 0.0
S1A C10A C11A C12A -179.9
C9A C10A C11A S2A -180.0
S1A C10A C11A S2A -1
C10A C11A C12A O4A 169.9
S2A C11A C12A O4A -10.1
C10A C11A C12A N2A 1.5
S2A C11A C12A N2A -178.5
N2A C13A C14A C15A -141.2
C16A C13A C14A C15A -19.8
C13A C14A C15A C16A 19.7
N2A C13A C16A C15A 139.3
C14A C13A C16A C15A 19.82(6)
C14A C15A C16A C13A -19.78(5)
O4A C12A N2A C9A -171.6
C11A C12A N2A C9A -2.7
O4A C12A N2A C13A -7.6
C11A C12A N2A C13A 161.2
O3A C9A N2A C12A -171.3
C10A C9A N2A C12A 2.7
O3A C9A N2A C13A 22.4
C10A C9A N2A C13A -163.6
C16A C13A N2A C12A -29.0
C14A C13A N2A C12A 75.6
C16A C13A N2A C9A 135.6
C14A C13A N2A C9A -119.7
C11A C10A S1A C3A 0.0
C9A C10A S1A C3A 180.0
C2A C3A S1A C10A 0.0
C4A C3A S1A C10A -180.0
C3A C2A S2A C11A 0.0
C1A C2A S2A C11A 180.0
C10A C11A S2A C2A 0.0
C12A C11A S2A C2A 180.0
C30A C17A C18A C19A -178.8(13)
Br1A C17A C18A C19A 0.7(13)
C30A C17A C18A C23A -0.4(9)
Br1A C17A C18A C23A 179.1(4)
C17A C18A C19A C20A 176.3(14)
C23A C18A C19A C20A -2(2)
C18A C19A C20A C21A -1(3)
C19A C20A C21A C22A 1(3)
C20A C21A C22A C23A 1(3)
C21A C22A C23A C24A 178.9(13)
C21A C22A C23A C18A -3.9(18)
C17A C18A C23A C22A -174.0(8)
C19A C18A C23A C22A 4.5(15)
C17A C18A C23A C24A 3.2(8)
C19A C18A C23A C24A -178.3(12)
C22A C23A C24A C25A 173.7(8)
C18A C23A C24A C25A -3.5(8)
C23A C24A C25A C26A -176.6(11)
C23A C24A C25A C30A 0.9(10)
C24A C25A C26A C27A 178.5(12)
C30A C25A C26A C27A 1(2)
C25A C26A C27A C28A -5(2)
C26A C27A C28A C29A 3.1(19)
C27A C28A C29A C30A 3(2)
C18A C17A C30A C29A 172.3(13)
Br1A C17A C30A C29A -7.3(15)
C18A C17A C30A C25A -2.0(10)
Br1A C17A C30A C25A 178.4(5)
C28A C29A C30A C17A 179.4(12)
C28A C29A C30A C25A -6(2)
C24A C25A C30A C17A 1.8(11)
C26A C25A C30A C17A 179.5(11)
C24A C25A C30A C29A -173.1(12)
C26A C25A C30A C29A 4.6(17)
O1B C1B C2B C3B 178.2(18)
N1B C1B C2B C3B 5.1(14)
O1B C1B C2B C24B -64.4(19)
N1B C1B C2B C24B 122.5(13)
O1B C1B C2B S2B 50.4(19)
N1B C1B C2B S2B -122.8(13)
C1B C2B C3B C4B 0.1(6)
C24B C2B C3B C4B -115.7(5)
S2B C2B C3B C4B 116.5(5)
C1B C2B C3B C17B 117.1(5)
C24B C2B C3B C17B 1.4(4)
S2B C2B C3B C17B -126.5(3)
C1B C2B C3B S1B -115.6(5)
C24B C2B C3B S1B 128.6(3)
S2B C2B C3B S1B 0.8(5)
C2B C3B C4B O2B -179.3(11)
C17B C3B C4B O2B 65.6(12)
S1B C3B C4B O2B -53.3(12)
C2B C3B C4B N1B -5.1(13)
C17B C3B C4B N1B -120.1(12)
S1B C3B C4B N1B 121.0(12)
N1B C5B C6B C7B 151.7(19)
C8B C5B C6B C7B 23.1(10)
C5B C6B C7B C8B -23.1(10)
N1B C5B C8B C7B -154.0(17)
C6B C5B C8B C7B -23.0(10)
C6B C7B C8B C5B 23.2(10)
C8B C5B N1B C1B -134(2)
C6B C5B N1B C1B 113(2)
C8B C5B N1B C4B 70(3)
C6B C5B N1B C4B -42(3)
O1B C1B N1B C5B 21(4)
C2B C1B N1B C5B -166(2)
O1B C1B N1B C4B 179(2)
C2B C1B N1B C4B -8.0(19)
O2B C4B N1B C5B -17(3)
C3B C4B N1B C5B 169.1(17)
O2B C4B N1B C1B -177.7(13)
C3B C4B N1B C1B 8.0(18)
O3B C9B C10B C11B 178.6(18)
N2B C9B C10B C11B 6.6(13)
O3B C9B C10B S1B -3(2)
N2B C9B C10B S1B -175.0(12)
C9B C10B C11B C12B 1.2(6)
S1B C10B C11B C12B -177.2(5)
C9B C10B C11B S2B 179.3(5)
S1B C10B C11B S2B 0.9(7)
C10B C11B C12B O4B 177.4(10)
S2B C11B C12B O4B -0.7(12)
C10B C11B C12B N2B -8.6(13)
S2B C11B C12B N2B 173.3(12)
N2B C13B C14B C15B -138.7(17)
C16B C13B C14B C15B -18.6(12)
C13B C14B C15B C16B 18.4(12)
N2B C13B C16B C15B 136.4(17)
C14B C13B C16B C15B 18.5(12)
C14B C15B C16B C13B -18.5(12)
O4B C12B N2B C9B -172.0(13)
C11B C12B N2B C9B 14(2)
O4B C12B N2B C13B -24(3)
C11B C12B N2B C13B 162.1(19)
O3B C9B N2B C12B 174.3(19)
C10B C9B N2B C12B -13(2)
O3B C9B N2B C13B 21(3)
C10B C9B N2B C13B -166.2(15)
C16B C13B N2B C12B -28(3)
C14B C13B N2B C12B 75(3)
C16B C13B N2B C9B 121.5(17)
C14B C13B N2B C9B -135.5(17)
C11B C10B S1B C3B 37.1(5)
C9B C10B S1B C3B -141.0(5)
C4B C3B S1B C10B -150.2(5)
C2B C3B S1B C10B -34.6(4)
C17B C3B S1B C10B 91.2(3)
C10B C11B S2B C2B -37.6(6)
C12B C11B S2B C2B 140.2(5)
C1B C2B S2B C11B 150.4(5)
C3B C2B S2B C11B 33.8(5)
C24B C2B S2B C11B -95.0(3)
C4B C3B C17B C18B 171.3(5)
C2B C3B C17B C18B 58.4(4)
S1B C3B C17B C18B -73.8(4)
C4B C3B C17B C30B 54.4(7)
C2B C3B C17B C30B -58.5(6)
S1B C3B C17B C30B 169.2(6)
C4B C3B C17B Br1B -67.5(5)
C2B C3B C17B Br1B 179.6(2)
S1B C3B C17B Br1B 47.4(3)
C30B C17B C18B C19B -135.4(13)
C3B C17B C18B C19B 111.8(13)
Br1B C17B C18B C19B -10.2(14)
C30B C17B C18B C23B 50.0(6)
C3B C17B C18B C23B -62.8(5)
Br1B C17B C18B C23B 175.2(4)
C23B C18B C19B C20B -1(2)
C17B C18B C19B C20B -175.2(13)
C18B C19B C20B C21B 0(3)
C19B C20B C21B C22B 1(3)
C20B C21B C22B C23B -1(2)
C21B C22B C23B C18B 0.1(17)
C21B C22B C23B C24B 173.7(12)
C19B C18B C23B C22B 0.9(15)
C17B C18B C23B C22B 176.1(8)
C19B C18B C23B C24B -173.4(11)
C17B C18B C23B C24B 1.8(6)
C22B C23B C24B C25B 133.6(9)
C18B C23B C24B C25B -52.5(7)
C22B C23B C24B C2B -114.0(8)
C18B C23B C24B C2B 60.0(5)
C1B C2B C24B C25B -57.1(8)
C3B C2B C24B C25B 56.3(6)
S2B C2B C24B C25B -169.0(5)
C1B C2B C24B C23B -172.6(6)
C3B C2B C24B C23B -59.2(4)
S2B C2B C24B C23B 75.5(4)
C23B C24B C25B C30B 51.8(10)
C2B C24B C25B C30B -60.4(10)
C23B C24B C25B C26B -136.4(13)
C2B C24B C25B C26B 111.4(13)
C30B C25B C26B C27B -4(2)
C24B C25B C26B C27B -175.3(11)
C25B C26B C27B C28B 4(2)
C26B C27B C28B C29B 0.1(18)
C27B C28B C29B C30B -4(2)
C26B C25B C30B C29B -1(2)
C24B C25B C30B C29B 171.4(13)
C26B C25B C30B C17B -172.0(12)
C24B C25B C30B C17B 0.0(13)
C28B C29B C30B C25B 5(2)
C28B C29B C30B C17B 175.1(10)
C18B C17B C30B C25B -51.9(10)
C3B C17B C30B C25B 61.2(10)
Br1B C17B C30B C25B -176.7(7)
C18B C17B C30B C29B 136.8(13)
C3B C17B C30B C29B -110.1(12)
Br1B C17B C30B C29B 12.1(14)
